data_1564861
loop_
_publ_author_name
'Zhang, Cai-Xia'
'Fang, Duo-Wen'
'Wang, Jun-Ling'
'Jia, Ai-Quan'
'Zhang, Qian-Feng'

_publ_section_title
;
 Syntheses, characterizations, and reactivities of new
 1,4,7-trimethyl-l,4,7-triazacyclononane (Me3tacn) molybdenum and tungsten
 complexes
;
_journal_name_full 'Inorganica Chimica Acta'
_journal_page_first 119599
_journal_paper_doi 10.1016/j.ica.2020.119599
_journal_volume 507
_journal_year 2020
_chemical_formula_sum 'C14 H31 I N4 O4 S2 W'
_chemical_formula_weight 694.30
_space_group_crystal_system triclinic
_space_group_IT_number 2
_space_group_name_Hall '-P 1'
_space_group_name_H-M_alt 'P -1'
_atom_sites_solution_hydrogens mixed
_audit_creation_method SHELXL-2014/7
_cell_angle_alpha 69.8019(12)
_cell_angle_beta 88.2229(13)
_cell_angle_gamma 77.6266(12)
_cell_formula_units_Z 2
_cell_length_a 8.4175(9)
_cell_length_b 10.2748(12)
_cell_length_c 14.4639(16)
_cell_measurement_reflns_used 3646
_cell_measurement_temperature 296(2)
_cell_measurement_theta_max 27.38
_cell_measurement_theta_min 2.48
_cell_volume 1145.5(2)
_computing_structure_refinement 'SHELXL-2014/7 (Sheldrick, 2014)'
_diffrn_ambient_temperature 296(2)
_diffrn_measured_fraction_theta_full 0.987
_diffrn_measured_fraction_theta_max 0.969
_diffrn_measurement_device_type 'Bruker APEX-II CCD'
_diffrn_measurement_method '\f and \w scans'
_diffrn_radiation_type MoK\a
_diffrn_radiation_wavelength 0.71073
_diffrn_reflns_av_R_equivalents 0.0217
_diffrn_reflns_av_unetI/netI 0.0419
_diffrn_reflns_Laue_measured_fraction_full 0.987
_diffrn_reflns_Laue_measured_fraction_max 0.969
_diffrn_reflns_limit_h_max 10
_diffrn_reflns_limit_h_min -10
_diffrn_reflns_limit_k_max 13
_diffrn_reflns_limit_k_min -12
_diffrn_reflns_limit_l_max 18
_diffrn_reflns_limit_l_min -12
_diffrn_reflns_number 7265
_diffrn_reflns_point_group_measured_fraction_full 0.987
_diffrn_reflns_point_group_measured_fraction_max 0.969
_diffrn_reflns_theta_full 25.242
_diffrn_reflns_theta_max 27.408
_diffrn_reflns_theta_min 2.164
_exptl_absorpt_coefficient_mu 6.597
_exptl_absorpt_correction_type multi-scan
_exptl_absorpt_process_details sadabs
_exptl_crystal_colour brown
_exptl_crystal_density_diffrn 2.013
_exptl_crystal_description block
_exptl_crystal_F_000 668
_exptl_crystal_size_max 0.200
_exptl_crystal_size_mid 0.180
_exptl_crystal_size_min 0.140
_exptl_transmission_factor_max 0.397
_exptl_transmission_factor_min 0.278
_refine_diff_density_max 1.079
_refine_diff_density_min -1.409
_refine_diff_density_rms 0.138
_refine_ls_extinction_coef .
_refine_ls_extinction_method none
_refine_ls_goodness_of_fit_ref 1.047
_refine_ls_hydrogen_treatment mixed
_refine_ls_matrix_type full
_refine_ls_number_parameters 252
_refine_ls_number_reflns 5043
_refine_ls_number_restraints 6
_refine_ls_restrained_S_all 1.046
_refine_ls_R_factor_all 0.0368
_refine_ls_R_factor_gt 0.0322
_refine_ls_shift/su_max 0.001
_refine_ls_shift/su_mean 0.000
_refine_ls_structure_factor_coef Fsqd
_refine_ls_weighting_details 'w=1/[\s^2^(Fo^2^)+(0.0409P)^2^+0.2530P] where P=(Fo^2^+2Fc^2^)/3'
_refine_ls_weighting_scheme calc
_refine_ls_wR_factor_gt 0.0760
_refine_ls_wR_factor_ref 0.0792
_reflns_Friedel_coverage 0.000
_reflns_Friedel_fraction_full .
_reflns_Friedel_fraction_max .
_reflns_number_gt 4543
_reflns_number_total 5043
_reflns_threshold_expression 'I > 2\s(I)'
_cod_data_source_file 5a.cif
_cod_data_source_block P-1
_cod_database_code 1564861
_shelx_shelxl_version_number 2014/7
_shelx_space_group_comment
;
The symmetry employed for this shelxl refinement is uniquely defined
by the following loop, which should always be used as a source of
symmetry information in preference to the above space-group names.
They are only intended as comments.
;
_shelx_estimated_absorpt_t_min 0.352
_shelx_estimated_absorpt_t_max 0.459

loop_
_space_group_symop_operation_xyz
'x, y, z'
'-x, -y, -z'

loop_
_atom_site_label
_atom_site_type_symbol
_atom_site_fract_x
_atom_site_fract_y
_atom_site_fract_z
_atom_site_U_iso_or_equiv
_atom_site_adp_type
_atom_site_occupancy
_atom_site_site_symmetry_order
_atom_site_calc_flag
_atom_site_refinement_flags_posn
_atom_site_refinement_flags_adp
_atom_site_refinement_flags_occupancy
_atom_site_disorder_assembly
_atom_site_disorder_group
W1 W 0.76074(2) 0.43362(2) 0.33259(2) 0.02688(7) Uani 1 1 d . . . . .
I1 I 0.56094(6) 0.83230(5) 0.87215(3) 0.06380(13) Uani 1 1 d . . . . .
S1 S 1.05113(14) 0.32188(13) 0.39017(9) 0.0333(3) Uani 1 1 d . . . . .
S2 S 0.83016(15) 0.17887(13) 0.34330(10) 0.0359(3) Uani 1 1 d . . . . .
O1 O 0.5256(5) 0.2947(5) 0.4845(4) 0.0753(15) Uani 1 1 d . . . . .
O2 O 0.7929(7) 0.4498(5) 0.5411(3) 0.0711(14) Uani 1 1 d . . . . .
N1 N 0.7572(6) 0.6735(5) 0.2762(3) 0.0435(11) Uani 1 1 d . . . . .
N2 N 0.5259(5) 0.5403(5) 0.2315(3) 0.0374(9) Uani 1 1 d . . . . .
N3 N 0.8556(5) 0.4800(5) 0.1703(3) 0.0398(10) Uani 1 1 d . . . . .
N4 N 1.1505(5) 0.0593(4) 0.3836(3) 0.0383(10) Uani 1 1 d . . . . .
C1 C 0.6014(8) 0.7616(7) 0.2239(6) 0.0674(19) Uani 1 1 d . . . . .
H1A H 0.5680 0.8427 0.2453 0.081 Uiso 1 1 calc R U . . .
H1B H 0.6174 0.7973 0.1536 0.081 Uiso 1 1 calc R U . . .
C2 C 0.4722(7) 0.6817(6) 0.2420(5) 0.0597(17) Uani 1 1 d . . . . .
H2A H 0.3806 0.7363 0.1960 0.072 Uiso 1 1 calc R U . . .
H2B H 0.4354 0.6690 0.3082 0.072 Uiso 1 1 calc R U . . .
C3 C 0.5573(7) 0.5536(8) 0.1280(4) 0.0601(18) Uani 1 1 d . . . . .
H3A H 0.4695 0.5273 0.1015 0.072 Uiso 1 1 calc R U . . .
H3B H 0.5556 0.6524 0.0901 0.072 Uiso 1 1 calc R U . . .
C4 C 0.7130(7) 0.4660(8) 0.1146(4) 0.0563(16) Uani 1 1 d . . . . .
H4A H 0.7340 0.4940 0.0448 0.068 Uiso 1 1 calc R U . . .
H4B H 0.7048 0.3672 0.1372 0.068 Uiso 1 1 calc R U . . .
C5 C 0.8858(8) 0.6246(7) 0.1305(5) 0.0565(16) Uani 1 1 d . . . . .
H5A H 0.9868 0.6223 0.0964 0.068 Uiso 1 1 calc R U . . .
H5B H 0.7986 0.6853 0.0829 0.068 Uiso 1 1 calc R U . . .
C6 C 0.8962(9) 0.6851(8) 0.2074(5) 0.0645(19) Uani 1 1 d . . . . .
H6A H 0.8992 0.7846 0.1762 0.077 Uiso 1 1 calc R U . . .
H6B H 0.9976 0.6374 0.2459 0.077 Uiso 1 1 calc R U . . .
C7 C 0.7934(9) 0.7312(7) 0.3531(5) 0.0574(16) Uani 1 1 d . . . . .
H7A H 0.8097 0.8260 0.3218 0.086 Uiso 1 1 calc R U . . .
H7B H 0.8900 0.6719 0.3914 0.086 Uiso 1 1 calc R U . . .
H7C H 0.7035 0.7327 0.3956 0.086 Uiso 1 1 calc R U . . .
C8 C 0.3876(7) 0.4662(8) 0.2615(5) 0.0551(16) Uani 1 1 d . . . . .
H8A H 0.3598 0.4612 0.3273 0.083 Uiso 1 1 calc R U . . .
H8B H 0.4195 0.3718 0.2594 0.083 Uiso 1 1 calc R U . . .
H8C H 0.2951 0.5179 0.2170 0.083 Uiso 1 1 calc R U . . .
C9 C 1.0008(7) 0.3807(7) 0.1531(4) 0.0499(14) Uani 1 1 d . . . . .
H9A H 1.0205 0.4097 0.0839 0.075 Uiso 1 1 calc R U . . .
H9B H 0.9815 0.2862 0.1753 0.075 Uiso 1 1 calc R U . . .
H9C H 1.0941 0.3822 0.1889 0.075 Uiso 1 1 calc R U . . .
C10 C 1.0303(6) 0.1686(5) 0.3736(3) 0.0308(10) Uani 1 1 d . . . . .
C11 C 1.1234(8) -0.0676(6) 0.3679(5) 0.0547(15) Uani 1 1 d . . . . .
H11A H 1.0089 -0.0661 0.3685 0.082 Uiso 1 1 calc R U . . .
H11B H 1.1798 -0.1508 0.4195 0.082 Uiso 1 1 calc R U . . .
H11C H 1.1636 -0.0691 0.3053 0.082 Uiso 1 1 calc R U . . .
C12 C 1.3160(6) 0.0575(6) 0.4135(5) 0.0519(15) Uani 1 1 d . . . . .
H12A H 1.3217 0.1505 0.4122 0.078 Uiso 1 1 calc R U . . .
H12B H 1.3915 0.0306 0.3689 0.078 Uiso 1 1 calc R U . . .
H12C H 1.3431 -0.0095 0.4791 0.078 Uiso 1 1 calc R U . . .
C13 C 0.6112(7) 0.3490(6) 0.4250(4) 0.0500(15) Uani 1 1 d . . . . .
C14 C 0.7782(7) 0.4492(6) 0.4609(4) 0.0464(13) Uani 1 1 d . . . . .
O1W O 0.1801(9) 0.8230(8) 0.9928(7) 0.115(2) Uani 1 1 d D . . . .
H1W H 0.198(13) 0.854(10) 1.042(4) 0.139 Uiso 1 1 d D U . . .
H2W H 0.223(13) 0.874(10) 0.938(4) 0.139 Uiso 1 1 d D U . . .
O2W O 0.8826(9) 1.0022(9) 0.8924(6) 0.122(3) Uani 1 1 d D . . . .
H3W H 0.784(5) 0.980(10) 0.907(7) 0.147 Uiso 1 1 d D U . . .
H4W H 0.958(8) 0.931(8) 0.933(7) 0.147 Uiso 1 1 d D U . . .

loop_
_atom_site_aniso_label
_atom_site_aniso_U_11
_atom_site_aniso_U_22
_atom_site_aniso_U_33
_atom_site_aniso_U_23
_atom_site_aniso_U_13
_atom_site_aniso_U_12
W1 0.02412(10) 0.02777(11) 0.02509(11) -0.00603(8) 0.00198(7) -0.00340(7)
I1 0.0746(3) 0.0490(2) 0.0551(3) -0.0068(2) 0.0014(2) -0.0057(2)
S1 0.0276(6) 0.0335(6) 0.0380(7) -0.0116(5) -0.0034(5) -0.0057(5)
S2 0.0324(6) 0.0338(7) 0.0436(7) -0.0151(6) 0.0007(5) -0.0086(5)
O1 0.049(3) 0.064(3) 0.072(3) 0.017(2) 0.029(2) 0.003(2)
O2 0.105(4) 0.062(3) 0.037(2) -0.023(2) -0.004(2) 0.012(3)
N1 0.052(3) 0.034(2) 0.043(3) -0.009(2) -0.001(2) -0.014(2)
N2 0.024(2) 0.050(3) 0.031(2) -0.0067(19) -0.0036(16) -0.0045(18)
N3 0.039(2) 0.048(3) 0.028(2) -0.009(2) 0.0068(18) -0.007(2)
N4 0.035(2) 0.030(2) 0.043(3) -0.0082(19) -0.0020(18) -0.0001(17)
C1 0.066(4) 0.035(3) 0.086(5) -0.009(3) -0.022(4) 0.003(3)
C2 0.043(3) 0.046(4) 0.071(4) -0.007(3) -0.005(3) 0.009(3)
C3 0.047(3) 0.101(5) 0.031(3) -0.013(3) -0.004(2) -0.030(4)
C4 0.054(4) 0.083(5) 0.033(3) -0.024(3) -0.005(3) -0.009(3)
C5 0.055(4) 0.053(4) 0.051(4) -0.003(3) 0.017(3) -0.017(3)
C6 0.084(5) 0.064(4) 0.050(4) -0.006(3) 0.015(3) -0.051(4)
C7 0.072(4) 0.044(3) 0.064(4) -0.022(3) 0.002(3) -0.024(3)
C8 0.033(3) 0.084(5) 0.053(4) -0.024(3) 0.006(3) -0.023(3)
C9 0.041(3) 0.068(4) 0.038(3) -0.020(3) 0.012(2) -0.004(3)
C10 0.031(2) 0.030(2) 0.026(2) -0.0064(19) 0.0013(18) -0.0037(19)
C11 0.062(4) 0.035(3) 0.061(4) -0.017(3) -0.003(3) 0.004(3)
C12 0.030(3) 0.047(3) 0.064(4) -0.007(3) -0.004(3) 0.003(2)
C13 0.036(3) 0.042(3) 0.047(3) 0.005(3) 0.008(2) 0.009(2)
C14 0.055(3) 0.037(3) 0.037(3) -0.011(2) 0.001(2) 0.008(2)
O1W 0.095(5) 0.125(6) 0.145(7) -0.072(6) -0.001(5) -0.017(4)
O2W 0.091(5) 0.163(8) 0.130(7) -0.069(6) -0.013(4) -0.028(5)

loop_
_atom_type_symbol
_atom_type_description
_atom_type_scat_dispersion_real
_atom_type_scat_dispersion_imag
_atom_type_scat_source
C C 0.0033 0.0016 'International Tables Vol C Tables 4.2.6.8 and 6.1.1.4'
H H 0.0000 0.0000 'International Tables Vol C Tables 4.2.6.8 and 6.1.1.4'
N N 0.0061 0.0033 'International Tables Vol C Tables 4.2.6.8 and 6.1.1.4'
O O 0.0106 0.0060 'International Tables Vol C Tables 4.2.6.8 and 6.1.1.4'
S S 0.1246 0.1234 'International Tables Vol C Tables 4.2.6.8 and 6.1.1.4'
W W -0.8490 6.8722 'International Tables Vol C Tables 4.2.6.8 and 6.1.1.4'
I I -0.4742 1.8119 'International Tables Vol C Tables 4.2.6.8 and 6.1.1.4'

loop_
_geom_angle_atom_site_label_1
_geom_angle_atom_site_label_2
_geom_angle_atom_site_label_3
_geom_angle
_geom_angle_site_symmetry_1
_geom_angle_site_symmetry_3
C13 W1 C14 65.5(3) . .
C13 W1 N1 123.4(2) . .
C14 W1 N1 83.8(2) . .
C13 W1 N2 82.6(2) . .
C14 W1 N2 121.8(2) . .
N1 W1 N2 74.84(16) . .
C13 W1 N3 146.0(2) . .
C14 W1 N3 148.5(2) . .
N1 W1 N3 75.93(16) . .
N2 W1 N3 75.95(15) . .
C13 W1 S1 112.31(17) . .
C14 W1 S1 75.30(17) . .
N1 W1 S1 103.17(12) . .
N2 W1 S1 161.83(11) . .
N3 W1 S1 86.01(11) . .
C13 W1 S2 76.70(17) . .
C14 W1 S2 111.10(17) . .
N1 W1 S2 159.43(12) . .
N2 W1 S2 106.59(12) . .
N3 W1 S2 84.45(11) . .
S1 W1 S2 68.86(4) . .
C10 S1 W1 90.24(17) . .
C10 S2 W1 89.79(16) . .
C1 N1 C7 107.7(5) . .
C1 N1 C6 111.2(5) . .
C7 N1 C6 106.8(4) . .
C1 N1 W1 112.8(4) . .
C7 N1 W1 115.3(4) . .
C6 N1 W1 102.9(4) . .
C3 N2 C2 111.4(5) . .
C3 N2 C8 107.5(4) . .
C2 N2 C8 106.7(4) . .
C3 N2 W1 111.7(3) . .
C2 N2 W1 104.8(3) . .
C8 N2 W1 114.8(4) . .
C5 N3 C9 108.0(4) . .
C5 N3 C4 111.3(5) . .
C9 N3 C4 105.8(4) . .
C5 N3 W1 110.2(3) . .
C9 N3 W1 119.0(3) . .
C4 N3 W1 102.3(3) . .
C10 N4 C11 121.0(4) . .
C10 N4 C12 121.5(4) . .
C11 N4 C12 117.4(4) . .
C2 C1 N1 112.1(5) . .
C2 C1 H1A 109.2 . .
N1 C1 H1A 109.2 . .
C2 C1 H1B 109.2 . .
N1 C1 H1B 109.2 . .
H1A C1 H1B 107.9 . .
C1 C2 N2 112.8(5) . .
C1 C2 H2A 109.0 . .
N2 C2 H2A 109.0 . .
C1 C2 H2B 109.0 . .
N2 C2 H2B 109.0 . .
H2A C2 H2B 107.8 . .
C4 C3 N2 114.3(5) . .
C4 C3 H3A 108.7 . .
N2 C3 H3A 108.7 . .
C4 C3 H3B 108.7 . .
N2 C3 H3B 108.7 . .
H3A C3 H3B 107.6 . .
C3 C4 N3 112.5(5) . .
C3 C4 H4A 109.1 . .
N3 C4 H4A 109.1 . .
C3 C4 H4B 109.1 . .
N3 C4 H4B 109.1 . .
H4A C4 H4B 107.8 . .
C6 C5 N3 112.5(5) . .
C6 C5 H5A 109.1 . .
N3 C5 H5A 109.1 . .
C6 C5 H5B 109.1 . .
N3 C5 H5B 109.1 . .
H5A C5 H5B 107.8 . .
C5 C6 N1 114.1(5) . .
C5 C6 H6A 108.7 . .
N1 C6 H6A 108.7 . .
C5 C6 H6B 108.7 . .
N1 C6 H6B 108.7 . .
H6A C6 H6B 107.6 . .
N1 C7 H7A 109.5 . .
N1 C7 H7B 109.5 . .
H7A C7 H7B 109.5 . .
N1 C7 H7C 109.5 . .
H7A C7 H7C 109.5 . .
H7B C7 H7C 109.5 . .
N2 C8 H8A 109.5 . .
N2 C8 H8B 109.5 . .
H8A C8 H8B 109.5 . .
N2 C8 H8C 109.5 . .
H8A C8 H8C 109.5 . .
H8B C8 H8C 109.5 . .
N3 C9 H9A 109.5 . .
N3 C9 H9B 109.5 . .
H9A C9 H9B 109.5 . .
N3 C9 H9C 109.5 . .
H9A C9 H9C 109.5 . .
H9B C9 H9C 109.5 . .
N4 C10 S1 124.2(4) . .
N4 C10 S2 125.2(4) . .
S1 C10 S2 110.6(3) . .
N4 C11 H11A 109.5 . .
N4 C11 H11B 109.5 . .
H11A C11 H11B 109.5 . .
N4 C11 H11C 109.5 . .
H11A C11 H11C 109.5 . .
H11B C11 H11C 109.5 . .
N4 C12 H12A 109.5 . .
N4 C12 H12B 109.5 . .
H12A C12 H12B 109.5 . .
N4 C12 H12C 109.5 . .
H12A C12 H12C 109.5 . .
H12B C12 H12C 109.5 . .
O1 C13 W1 177.0(6) . .
O2 C14 W1 175.9(5) . .
H1W O1W H2W 107.9(17) . .
H3W O2W H4W 107.8(17) . .

loop_
_geom_bond_atom_site_label_1
_geom_bond_atom_site_label_2
_geom_bond_distance
_geom_bond_site_symmetry_2
W1 C13 1.920(6) .
W1 C14 1.929(6) .
W1 N1 2.307(4) .
W1 N2 2.321(4) .
W1 N3 2.376(4) .
W1 S1 2.5000(12) .
W1 S2 2.5074(13) .
S1 C10 1.717(5) .
S2 C10 1.726(5) .
O1 C13 1.172(7) .
O2 C14 1.174(7) .
N1 C1 1.481(8) .
N1 C7 1.495(7) .
N1 C6 1.510(8) .
N2 C3 1.476(7) .
N2 C2 1.484(7) .
N2 C8 1.498(7) .
N3 C5 1.472(7) .
N3 C9 1.490(7) .
N3 C4 1.525(7) .
N4 C10 1.310(6) .
N4 C11 1.462(7) .
N4 C12 1.466(7) .
C1 C2 1.463(9) .
C1 H1A 0.9700 .
C1 H1B 0.9700 .
C2 H2A 0.9700 .
C2 H2B 0.9700 .
C3 C4 1.472(9) .
C3 H3A 0.9700 .
C3 H3B 0.9700 .
C4 H4A 0.9700 .
C4 H4B 0.9700 .
C5 C6 1.462(9) .
C5 H5A 0.9700 .
C5 H5B 0.9700 .
C6 H6A 0.9700 .
C6 H6B 0.9700 .
C7 H7A 0.9600 .
C7 H7B 0.9600 .
C7 H7C 0.9600 .
C8 H8A 0.9600 .
C8 H8B 0.9600 .
C8 H8C 0.9600 .
C9 H9A 0.9600 .
C9 H9B 0.9600 .
C9 H9C 0.9600 .
C11 H11A 0.9600 .
C11 H11B 0.9600 .
C11 H11C 0.9600 .
C12 H12A 0.9600 .
C12 H12B 0.9600 .
C12 H12C 0.9600 .
O1W H1W 0.899(10) .
O1W H2W 0.903(10) .
O2W H3W 0.902(10) .
O2W H4W 0.902(10) .

loop_
_geom_hbond_atom_site_label_D
_geom_hbond_atom_site_label_H
_geom_hbond_atom_site_label_A
_geom_hbond_distance_DH
_geom_hbond_distance_HA
_geom_hbond_distance_DA
_geom_hbond_angle_DHA
_geom_hbond_site_symmetry_A
O1W H2W I1 0.903(10) 2.96(9) 3.606(7) 130(9) .
O2W H3W I1 0.902(10) 2.81(7) 3.591(7) 145(9) .
O1W H1W O2W 0.899(10) 2.01(6) 2.803(11) 146(10) 2_677
O2W H4W O1W 0.902(10) 2.00(3) 2.859(12) 158(8) 1_655
